data_2018609
loop_
_publ_author_name
'Wilk, Magdalena'
'Janczak, Jan'
'Videnova-Adrabinska, Veneta'

_publ_section_title
;
 The supramolecular architecture of tris(naphthalene-1,5-diaminium)
 bis(5-aminonaphthalen-1-aminium) octakis[hydrogen
 (5-carboxypyridin-3-yl)phosphonate]
;
_journal_coeditor_code EM3051
_journal_issue 9
_journal_name_full 'Acta Crystallographica Section C'
_journal_page_first o351
_journal_page_last o354
_journal_paper_doi 10.1107/S0108270112033781
_journal_volume 68
_journal_year 2012
_chemical_formula_iupac '3C10 H12 N2 2+ , 2C10 H11 N2 + , 8C6 H5 N O5 P -'
_chemical_formula_moiety '3(C10 H12 N2 2+), 2(C10 H11 N2 +), 8(C6 H5 N O5 P -)'
_chemical_formula_sum 'C98 H98 N18 O40 P8'
_chemical_formula_weight 2415.70
_chemical_name_systematic
;
tris(naphthalene-1,5-diaminium)
bis(5-aminonaphthalen-1-aminium) octakis[hydrogen
(5-carboxypyridin-3-yl)phosphonate]
;
_space_group_IT_number 14
_symmetry_cell_setting monoclinic
_symmetry_space_group_name_Hall '-P 2ybc'
_symmetry_space_group_name_H-M 'P 1 21/c 1'
_atom_sites_solution_hydrogens geom
_atom_sites_solution_primary direct
_atom_sites_solution_secondary difmap
_audit_creation_method SHELXL97
_cell_angle_alpha 90.00
_cell_angle_beta 99.26(3)
_cell_angle_gamma 90.00
_cell_formula_units_Z 2
_cell_length_a 14.306(3)
_cell_length_b 26.675(5)
_cell_length_c 14.436(3)
_cell_measurement_reflns_used 1252
_cell_measurement_temperature 295(2)
_cell_measurement_theta_max 29.48
_cell_measurement_theta_min 2.41
_cell_volume 5437(2)
_computing_cell_refinement 'CrysAlis RED (Oxford Diffraction, 2006)'
_computing_data_collection 'CrysAlis CCD (Oxford Diffraction, 2006)'
_computing_data_reduction 'CrysAlis RED (Oxford Diffraction, 2006)'
_computing_molecular_graphics 'DIAMOND (Brandenburg & Putz, 2008)'
_computing_publication_material
;
SHELXL97 (Sheldrick, 2008) and <i>publCIF</i> (Westrip, 2010)
;
_computing_structure_refinement 'SHELXL97 (Sheldrick, 2008)'
_computing_structure_solution 'SHELXS97 (Sheldrick, 2008)'
_diffrn_ambient_temperature 295(2)
_diffrn_detector_area_resol_mean '1024x1024 with blocks 2x2'
_diffrn_measured_fraction_theta_full 0.995
_diffrn_measured_fraction_theta_max 0.914
_diffrn_measurement_device_type 'Kuma KM-4 diffractometer with a CCD area detector'
_diffrn_measurement_method \w
_diffrn_radiation_monochromator graphite
_diffrn_radiation_source 'fine-focus sealed tube'
_diffrn_radiation_type MoK\a
_diffrn_radiation_wavelength 0.71073
_diffrn_reflns_av_R_equivalents 0.0857
_diffrn_reflns_av_sigmaI/netI 0.1007
_diffrn_reflns_limit_h_max 19
_diffrn_reflns_limit_h_min -19
_diffrn_reflns_limit_k_max 36
_diffrn_reflns_limit_k_min -36
_diffrn_reflns_limit_l_max 19
_diffrn_reflns_limit_l_min -18
_diffrn_reflns_number 71634
_diffrn_reflns_theta_full 28.00
_diffrn_reflns_theta_max 29.48
_diffrn_reflns_theta_min 2.41
_exptl_absorpt_coefficient_mu 0.225
_exptl_absorpt_correction_T_max 0.9754
_exptl_absorpt_correction_T_min 0.9167
_exptl_absorpt_correction_type numerical
_exptl_absorpt_process_details '(CrysAlis RED; Oxford Diffraction, 2006)'
_exptl_crystal_colour colourless
_exptl_crystal_density_diffrn 1.476
_exptl_crystal_density_meas 1.47
_exptl_crystal_density_method flotation
_exptl_crystal_description parallelepiped
_exptl_crystal_F_000 2504
_exptl_crystal_size_max 0.42
_exptl_crystal_size_mid 0.20
_exptl_crystal_size_min 0.12
_refine_diff_density_max 0.365
_refine_diff_density_min -0.295
_refine_ls_extinction_method none
_refine_ls_goodness_of_fit_ref 0.996
_refine_ls_hydrogen_treatment mixed
_refine_ls_matrix_type full
_refine_ls_number_parameters 805
_refine_ls_number_reflns 13812
_refine_ls_number_restraints 4
_refine_ls_restrained_S_all 0.996
_refine_ls_R_factor_all 0.1511
_refine_ls_R_factor_gt 0.0548
_refine_ls_shift/su_max 0.001
_refine_ls_shift/su_mean 0.000
_refine_ls_structure_factor_coef Fsqd
_refine_ls_weighting_details 'calc w = 1/[\s^2^(Fo^2^)+(0.0235P)^2^] where P=(Fo^2^+2Fc^2^)/3'
_refine_ls_weighting_scheme calc
_refine_ls_wR_factor_gt 0.0720
_refine_ls_wR_factor_ref 0.0851
_reflns_number_gt 6933
_reflns_number_total 13812
_reflns_threshold_expression I>2\s(I)
_cod_data_source_file em3051.cif
_cod_data_source_block I
_cod_original_cell_volume 5437.2(19)
_cod_original_sg_symbol_H-M 'P 21/c'
_cod_database_code 2018609
_cod_database_fobs_code 2018609

loop_
_symmetry_equiv_pos_as_xyz
'x, y, z'
'-x, y+1/2, -z+1/2'
'-x, -y, -z'
'x, -y-1/2, z-1/2'

loop_
_atom_site_type_symbol
_atom_site_label
_atom_site_fract_x
_atom_site_fract_y
_atom_site_fract_z
_atom_site_U_iso_or_equiv
_atom_site_adp_type
_atom_site_calc_flag
_atom_site_refinement_flags
_atom_site_occupancy
_atom_site_symmetry_multiplicity
P P11 0.19150(4) 0.58733(2) 0.14201(4) 0.02849(15) Uani d . 1 1
O O11 0.25434(10) 0.56097(5) 0.08437(10) 0.0380(4) Uani d . 1 1
O O12 0.20782(10) 0.57738(5) 0.24693(9) 0.0396(4) Uani d . 1 1
O O13 0.08658(11) 0.57563(6) 0.10571(9) 0.0419(4) Uani d D 1 1
H H13O 0.0718(17) 0.5741(9) 0.0475(4) 0.063 Uiso d D 1 1
N N11 0.21789(16) 0.73630(8) 0.19352(14) 0.0529(6) Uani d . 1 1
C C16 0.22057(18) 0.75480(9) 0.10678(17) 0.0523(7) Uani d . 1 1
H H16 0.2256 0.7893 0.1002 0.063 Uiso calc R 1 1
C C15 0.21621(18) 0.72536(9) 0.02714(16) 0.0422(6) Uani d . 1 1
C C14 0.20866(15) 0.67387(8) 0.03705(15) 0.0353(6) Uani d . 1 1
H H14 0.2060 0.6529 -0.0148 0.042 Uiso calc R 1 1
C C13 0.20514(15) 0.65383(8) 0.12557(15) 0.0302(6) Uani d . 1 1
C C12 0.20997(16) 0.68638(9) 0.20127(16) 0.0427(7) Uani d . 1 1
H H12 0.2076 0.6729 0.2603 0.051 Uiso calc R 1 1
C C17 0.2173(2) 0.75001(11) -0.06629(18) 0.0544(8) Uani d . 1 1
O O14 0.21404(17) 0.79450(7) -0.07731(12) 0.0873(7) Uani d . 1 1
O O15 0.22231(15) 0.71763(7) -0.13559(12) 0.0660(6) Uani d . 1 1
H H15O 0.225(2) 0.7338(10) -0.193(2) 0.099 Uiso d . 1 1
P P21 0.43085(4) 0.58811(2) 0.40406(4) 0.02989(15) Uani d . 1 1
O O21 0.47073(10) 0.56361(5) 0.32552(10) 0.0386(4) Uani d . 1 1
O O22 0.47204(10) 0.57087(5) 0.50130(9) 0.0385(4) Uani d . 1 1
O O23 0.32322(11) 0.58073(6) 0.39547(10) 0.0452(5) Uani d . 1 1
H H23O 0.2893(18) 0.5820(9) 0.3400(17) 0.068 Uiso d . 1 1
N N21 0.46976(16) 0.73533(8) 0.46834(16) 0.0604(7) Uani d . 1 1
C C26 0.4735(2) 0.75465(10) 0.3829(2) 0.0606(8) Uani d . 1 1
H H26 0.4806 0.7892 0.3788 0.073 Uiso calc R 1 1
C C25 0.46784(18) 0.72762(10) 0.30147(18) 0.0492(7) Uani d . 1 1
C C24 0.45678(16) 0.67622(9) 0.30817(17) 0.0432(6) Uani d . 1 1
H H24 0.4537 0.6563 0.2549 0.052 Uiso calc R 1 1
C C23 0.45031(15) 0.65421(8) 0.39496(16) 0.0358(6) Uani d . 1 1
C C22 0.45722(18) 0.68485(10) 0.47309(18) 0.0506(7) Uani d . 1 1
H H22 0.4532 0.6704 0.5310 0.061 Uiso calc R 1 1
C C27 0.4717(2) 0.75319(12) 0.2077(2) 0.0610(8) Uani d . 1 1
O O24 0.47127(17) 0.79693(8) 0.19879(13) 0.0905(7) Uani d . 1 1
O O25 0.47405(15) 0.72029(7) 0.13682(13) 0.0733(6) Uani d . 1 1
H H25O 0.470(2) 0.7428(11) 0.081(2) 0.110 Uiso d . 1 1
P P31 0.67845(4) 0.58464(2) 0.67169(4) 0.02840(15) Uani d . 1 1
O O32 0.71628(10) 0.56461(5) 0.76867(9) 0.0370(4) Uani d . 1 1
O O31 0.71179(10) 0.56102(5) 0.58823(9) 0.0343(4) Uani d . 1 1
O O33 0.56945(10) 0.58109(6) 0.66351(10) 0.0420(4) Uani d D 1 1
H H33O 0.5400(15) 0.5804(9) 0.6085(7) 0.063 Uiso d D 1 1
N N31 0.72101(15) 0.73034(7) 0.74841(13) 0.0467(6) Uani d . 1 1
C C36 0.72485(18) 0.75225(9) 0.66482(17) 0.0470(7) Uani d . 1 1
H H36 0.7309 0.7869 0.6633 0.056 Uiso calc R 1 1
C C35 0.72033(17) 0.72625(8) 0.58091(15) 0.0383(6) Uani d . 1 1
C C34 0.70993(15) 0.67475(8) 0.58365(15) 0.0353(6) Uani d . 1 1
H H34 0.7074 0.6560 0.5289 0.042 Uiso calc R 1 1
C C33 0.70325(15) 0.65076(8) 0.66831(15) 0.0300(5) Uani d . 1 1
C C32 0.70960(16) 0.68057(9) 0.74877(16) 0.0399(6) Uani d . 1 1
H H32 0.7057 0.6650 0.8056 0.048 Uiso calc R 1 1
C C37 0.72391(19) 0.75401(10) 0.49070(17) 0.0485(7) Uani d . 1 1
O O34 0.72481(16) 0.79847(7) 0.48516(12) 0.0811(7) Uani d . 1 1
O O35 0.72251(15) 0.72380(6) 0.41730(12) 0.0656(6) Uani d . 1 1
H H35O 0.724(2) 0.7418(10) 0.367(2) 0.098 Uiso d . 1 1
P P41 0.95719(4) 0.58552(2) 0.85731(4) 0.02967(15) Uani d . 1 1
O O41 1.03512(11) 0.56885(6) 0.93215(10) 0.0467(4) Uani d . 1 1
O O42 0.95404(10) 0.56276(5) 0.76187(9) 0.0351(4) Uani d . 1 1
O O43 0.86068(11) 0.57732(6) 0.89379(9) 0.0390(4) Uani d D 1 1
H H43O 0.8154(11) 0.5767(9) 0.8493(11) 0.058 Uiso d D 1 1
N N41 0.96989(15) 0.73456(8) 0.91432(14) 0.0517(6) Uani d . 1 1
C C46 0.97216(18) 0.75403(9) 0.82857(17) 0.0503(7) Uani d . 1 1
H H46 0.9751 0.7887 0.8235 0.060 Uiso calc R 1 1
C C45 0.97046(17) 0.72645(9) 0.74836(16) 0.0411(6) Uani d . 1 1
C C44 0.96652(15) 0.67458(9) 0.75615(15) 0.0369(6) Uani d . 1 1
H H44 0.9655 0.6545 0.7033 0.044 Uiso calc R 1 1
C C43 0.96418(15) 0.65265(8) 0.84339(15) 0.0319(6) Uani d . 1 1
C C42 0.96613(17) 0.68434(9) 0.92045(17) 0.0444(7) Uani d . 1 1
H H42 0.9648 0.6700 0.9790 0.053 Uiso calc R 1 1
C C47 0.97065(19) 0.75233(11) 0.65457(17) 0.0494(7) Uani d . 1 1
O O45 0.97263(14) 0.72025(7) 0.58328(12) 0.0625(6) Uani d . 1 1
H H45O 0.9681(19) 0.7388(10) 0.5252(19) 0.094 Uiso d . 1 1
O O44 0.96863(15) 0.79647(7) 0.64641(12) 0.0729(6) Uani d . 1 1
N N51 0.40999(14) 0.50679(8) 0.17459(14) 0.0340(5) Uani d . 1 1
H H51A 0.3697(15) 0.4812(8) 0.1893(14) 0.051 Uiso d . 1 1
H H51B 0.3725(16) 0.5236(8) 0.1348(15) 0.051 Uiso d . 1 1
H H51C 0.4217(15) 0.5282(8) 0.2274(15) 0.051 Uiso d . 1 1
C C50 0.55862(16) 0.52203(9) 0.11196(14) 0.0318(6) Uani d . 1 1
C C51 0.49587(16) 0.48772(9) 0.14457(14) 0.0345(6) Uani d . 1 1
C C52 0.51630(18) 0.43825(9) 0.15455(16) 0.0456(7) Uani d . 1 1
H H52 0.4735 0.4166 0.1759 0.055 Uiso calc R 1 1
C C53 0.60085(18) 0.41977(10) 0.13306(17) 0.0530(7) Uani d . 1 1
H H53 0.6145 0.3858 0.1401 0.064 Uiso calc R 1 1
C C54 0.66363(17) 0.45091(9) 0.10190(15) 0.0431(6) Uani d . 1 1
H H54 0.7205 0.4381 0.0886 0.052 Uiso calc R 1 1
C C55 0.70562(16) 0.53676(9) 0.05472(15) 0.0354(6) Uani d . 1 1
C C56 0.68597(18) 0.58615(10) 0.04459(16) 0.0473(7) Uani d . 1 1
H H56 0.7285 0.6075 0.0220 0.057 Uiso calc R 1 1
C C57 0.60205(19) 0.60504(9) 0.06791(18) 0.0513(7) Uani d . 1 1
H H57 0.5886 0.6391 0.0609 0.062 Uiso calc R 1 1
C C58 0.53972(17) 0.57398(9) 0.10089(15) 0.0437(6) Uani d . 1 1
H H58 0.4839 0.5870 0.1164 0.052 Uiso calc R 1 1
N N52 0.79499(15) 0.51784(9) 0.03113(14) 0.0406(5) Uani d D 1 1
H H52A 0.8221(16) 0.5392(9) -0.0081(15) 0.061 Uiso d . 1 1
H H52B 0.7894(17) 0.4867(9) 0.0034(16) 0.061 Uiso d . 1 1
H H52C 0.8414(12) 0.5129(9) 0.0779(11) 0.061 Uiso d D 1 1
C C59 0.64392(16) 0.50278(8) 0.08915(14) 0.0315(5) Uani d . 1 1
N N61 0.62132(15) 0.50993(8) 0.43251(15) 0.0361(5) Uani d . 1 1
H H61A 0.5919(16) 0.4836(9) 0.4558(16) 0.054 Uiso d . 1 1
H H61B 0.5766(16) 0.5251(8) 0.3959(16) 0.054 Uiso d . 1 1
H H61C 0.6435(16) 0.5285(8) 0.4873(16) 0.054 Uiso d . 1 1
N N62 0.93560(16) 0.53489(9) 0.19443(15) 0.0515(6) Uani d . 1 1
H H62A 0.9674(18) 0.5643(9) 0.1768(17) 0.077 Uiso d . 1 1
H H62B 0.9616(18) 0.5011(9) 0.2064(17) 0.077 Uiso d . 1 1
C C60 0.74690(15) 0.53140(9) 0.34380(14) 0.0332(6) Uani d . 1 1
C C61 0.69710(16) 0.49387(9) 0.38467(15) 0.0347(6) Uani d . 1 1
C C62 0.71815(17) 0.44480(9) 0.38152(17) 0.0477(7) Uani d . 1 1
H H62 0.6834 0.4214 0.4095 0.057 Uiso calc R 1 1
C C63 0.79192(18) 0.42920(10) 0.33640(18) 0.0549(7) Uani d . 1 1
H H63 0.8074 0.3954 0.3352 0.066 Uiso calc R 1 1
C C64 0.84114(17) 0.46318(10) 0.29433(17) 0.0468(7) Uani d . 1 1
H H64 0.8895 0.4522 0.2633 0.056 Uiso calc R 1 1
C C65 0.87102(17) 0.55138(10) 0.25132(16) 0.0415(6) Uani d . 1 1
C C66 0.85018(19) 0.60099(10) 0.25674(17) 0.0534(7) Uani d . 1 1
H H66 0.8836 0.6245 0.2275 0.064 Uiso calc R 1 1
C C67 0.7791(2) 0.61686(10) 0.30587(18) 0.0587(8) Uani d . 1 1
H H67 0.7669 0.6509 0.3105 0.070 Uiso calc R 1 1
C C68 0.72690(17) 0.58286(9) 0.34747(16) 0.0463(6) Uani d . 1 1
H H68 0.6783 0.5939 0.3781 0.056 Uiso calc R 1 1
C C69 0.82118(16) 0.51489(9) 0.29615(15) 0.0354(6) Uani d . 1 1
N N71 0.85970(14) 0.49642(7) 0.64266(13) 0.0288(5) Uani d . 1 1
H H71A 0.8416(15) 0.4712(8) 0.6790(14) 0.043 Uiso d . 1 1
H H71B 0.8079(15) 0.5120(8) 0.6087(14) 0.043 Uiso d . 1 1
H H71C 0.8916(15) 0.5169(8) 0.6878(15) 0.043 Uiso d . 1 1
C C70 0.96786(14) 0.51004(8) 0.52792(13) 0.0258(5) Uani d . 1 1
C C71 0.92107(14) 0.47602(8) 0.58019(14) 0.0271(5) Uani d . 1 1
C C72 0.93412(16) 0.42599(8) 0.57639(15) 0.0374(6) Uani d . 1 1
H H72 0.9015 0.4046 0.6107 0.045 Uiso calc R 1 1
C C77 1.00322(17) 0.59357(9) 0.47923(15) 0.0432(6) Uani d . 1 1
H H77 0.9946 0.6281 0.4820 0.052 Uiso calc R 1 1
C C78 0.95456(16) 0.56246(9) 0.52948(14) 0.0362(6) Uani d . 1 1
H H78 0.9121 0.5760 0.5652 0.043 Uiso calc R 1 1

loop_
_atom_site_aniso_label
_atom_site_aniso_U_11
_atom_site_aniso_U_22
_atom_site_aniso_U_33
_atom_site_aniso_U_12
_atom_site_aniso_U_13
_atom_site_aniso_U_23
P11 0.0314(4) 0.0329(4) 0.0213(3) -0.0031(3) 0.0044(3) 0.0028(3)
O11 0.0411(10) 0.0357(9) 0.0393(9) 0.0033(8) 0.0129(8) -0.0018(7)
O12 0.0452(10) 0.0472(10) 0.0243(8) -0.0112(8) -0.0004(7) 0.0083(7)
O13 0.0324(10) 0.0667(12) 0.0256(9) -0.0143(8) 0.0019(8) 0.0001(9)
N11 0.0901(18) 0.0364(14) 0.0336(13) -0.0017(12) 0.0138(12) -0.0032(10)
C16 0.084(2) 0.0297(15) 0.0432(17) -0.0017(14) 0.0098(15) 0.0009(13)
C15 0.0603(18) 0.0360(16) 0.0303(15) -0.0029(13) 0.0077(13) 0.0037(12)
C14 0.0471(16) 0.0344(15) 0.0251(13) -0.0019(12) 0.0080(12) -0.0015(11)
C13 0.0327(14) 0.0326(14) 0.0253(13) 0.0007(11) 0.0050(11) 0.0000(11)
C12 0.0604(18) 0.0414(16) 0.0278(14) 0.0015(14) 0.0120(13) 0.0010(12)
C17 0.089(2) 0.0386(18) 0.0360(17) -0.0046(16) 0.0130(15) 0.0041(15)
O14 0.177(2) 0.0388(12) 0.0483(12) -0.0090(14) 0.0264(13) 0.0102(10)
O15 0.1230(18) 0.0448(12) 0.0331(11) -0.0035(11) 0.0215(12) 0.0084(9)
P21 0.0312(4) 0.0325(4) 0.0252(3) -0.0028(3) 0.0023(3) 0.0013(3)
O21 0.0438(10) 0.0380(10) 0.0342(9) -0.0001(8) 0.0068(8) -0.0051(7)
O22 0.0386(10) 0.0450(10) 0.0294(9) -0.0036(8) -0.0018(8) 0.0063(7)
O23 0.0330(10) 0.0691(12) 0.0322(9) -0.0098(9) 0.0006(8) 0.0055(9)
N21 0.0884(19) 0.0420(15) 0.0511(15) -0.0001(13) 0.0118(13) -0.0138(12)
C26 0.085(2) 0.0409(18) 0.055(2) -0.0034(16) 0.0113(17) 0.0076(16)
C25 0.0590(19) 0.0395(17) 0.0474(18) -0.0003(14) 0.0032(15) 0.0012(14)
C24 0.0527(17) 0.0363(16) 0.0401(16) -0.0030(13) 0.0062(13) 0.0032(12)
C23 0.0375(15) 0.0335(15) 0.0355(15) 0.0020(11) 0.0029(12) -0.0041(12)
C22 0.0625(19) 0.0419(17) 0.0467(17) 0.0020(15) 0.0067(14) -0.0034(14)
C27 0.087(2) 0.046(2) 0.051(2) -0.0028(18) 0.0152(17) 0.0062(17)
O24 0.159(2) 0.0514(14) 0.0626(14) -0.0065(14) 0.0234(14) 0.0184(11)
O25 0.1219(19) 0.0603(14) 0.0405(12) 0.0028(12) 0.0213(12) 0.0095(10)
P31 0.0307(4) 0.0287(3) 0.0259(3) -0.0021(3) 0.0046(3) 0.0003(3)
O32 0.0367(10) 0.0403(10) 0.0321(9) -0.0066(8) 0.0001(8) 0.0092(7)
O31 0.0366(10) 0.0341(9) 0.0333(9) 0.0000(7) 0.0089(7) -0.0040(7)
O33 0.0291(10) 0.0661(12) 0.0306(9) -0.0078(9) 0.0041(8) -0.0025(9)
N31 0.0779(16) 0.0332(13) 0.0303(12) -0.0044(11) 0.0124(11) -0.0060(10)
C36 0.074(2) 0.0234(14) 0.0442(17) 0.0000(13) 0.0129(14) -0.0011(12)
C35 0.0586(18) 0.0278(14) 0.0293(14) 0.0014(12) 0.0094(12) 0.0005(11)
C34 0.0464(16) 0.0310(14) 0.0287(14) 0.0007(12) 0.0071(12) -0.0053(11)
C33 0.0355(14) 0.0293(13) 0.0244(12) 0.0015(11) 0.0023(11) 0.0005(11)
C32 0.0555(17) 0.0351(15) 0.0294(14) -0.0021(13) 0.0081(12) -0.0002(12)
C37 0.078(2) 0.0306(15) 0.0392(16) 0.0029(15) 0.0172(14) -0.0013(13)
O34 0.165(2) 0.0303(11) 0.0535(12) 0.0048(12) 0.0350(13) 0.0056(9)
O35 0.1378(19) 0.0342(11) 0.0290(11) 0.0061(11) 0.0266(12) 0.0054(8)
P41 0.0333(4) 0.0335(4) 0.0215(3) -0.0038(3) 0.0022(3) -0.0006(3)
O41 0.0464(11) 0.0551(11) 0.0338(9) 0.0034(8) -0.0080(8) 0.0012(8)
O42 0.0378(9) 0.0399(9) 0.0275(8) -0.0027(8) 0.0052(7) -0.0071(7)
O43 0.0385(10) 0.0534(11) 0.0256(9) -0.0111(9) 0.0067(7) 0.0009(8)
N41 0.0770(17) 0.0401(14) 0.0392(14) -0.0047(12) 0.0127(12) -0.0110(11)
C46 0.076(2) 0.0375(16) 0.0387(16) -0.0012(14) 0.0126(14) 0.0061(13)
C45 0.0510(17) 0.0414(16) 0.0323(15) -0.0034(13) 0.0109(13) 0.0014(12)
C44 0.0445(16) 0.0380(15) 0.0290(14) -0.0041(12) 0.0086(12) -0.0027(12)
C43 0.0321(14) 0.0363(14) 0.0276(13) -0.0050(11) 0.0056(11) -0.0068(11)
C42 0.0572(18) 0.0400(16) 0.0369(15) -0.0051(13) 0.0103(13) -0.0015(13)
C47 0.069(2) 0.0433(18) 0.0372(17) -0.0036(15) 0.0117(14) 0.0025(15)
O45 0.1134(17) 0.0478(12) 0.0298(11) 0.0007(11) 0.0221(11) 0.0051(9)
O44 0.1316(19) 0.0413(12) 0.0500(12) 0.0010(12) 0.0276(12) 0.0114(10)
N51 0.0313(13) 0.0419(14) 0.0308(12) -0.0049(10) 0.0110(10) -0.0043(10)
C50 0.0369(15) 0.0364(14) 0.0227(13) -0.0051(11) 0.0070(11) -0.0034(10)
C51 0.0386(15) 0.0412(15) 0.0263(13) -0.0065(12) 0.0129(11) -0.0047(11)
C52 0.0564(18) 0.0374(15) 0.0492(16) -0.0084(13) 0.0268(14) -0.0011(13)
C53 0.068(2) 0.0368(16) 0.0625(18) 0.0021(15) 0.0362(15) 0.0051(14)
C54 0.0474(17) 0.0435(16) 0.0416(15) 0.0054(13) 0.0170(13) 0.0024(12)
C55 0.0339(15) 0.0435(16) 0.0299(13) -0.0031(12) 0.0081(11) -0.0027(12)
C56 0.0502(17) 0.0441(16) 0.0510(16) -0.0101(14) 0.0183(13) -0.0026(14)
C57 0.0611(19) 0.0291(14) 0.0676(19) -0.0012(14) 0.0224(16) 0.0045(13)
C58 0.0500(17) 0.0407(16) 0.0435(15) 0.0017(13) 0.0165(13) -0.0016(12)
N52 0.0375(14) 0.0479(14) 0.0396(14) -0.0078(12) 0.0157(10) -0.0026(11)
C59 0.0344(14) 0.0369(14) 0.0247(12) -0.0035(11) 0.0092(11) -0.0019(10)
N61 0.0345(14) 0.0407(14) 0.0337(13) 0.0012(10) 0.0073(10) 0.0014(10)
N62 0.0458(15) 0.0639(17) 0.0494(14) -0.0017(12) 0.0215(11) 0.0060(13)
C60 0.0323(14) 0.0395(15) 0.0268(13) 0.0004(12) 0.0018(11) -0.0029(11)
C61 0.0321(15) 0.0407(15) 0.0334(14) 0.0052(12) 0.0118(11) 0.0007(12)
C62 0.0502(17) 0.0431(17) 0.0560(17) 0.0004(13) 0.0269(14) 0.0013(13)
C63 0.0602(19) 0.0417(17) 0.0693(19) 0.0088(14) 0.0299(16) 0.0003(14)
C64 0.0393(16) 0.0518(18) 0.0521(17) 0.0095(14) 0.0155(13) -0.0059(14)
C65 0.0377(15) 0.0533(18) 0.0338(15) -0.0038(13) 0.0067(12) -0.0006(13)
C66 0.064(2) 0.0525(19) 0.0472(17) -0.0107(15) 0.0191(15) 0.0048(14)
C67 0.079(2) 0.0383(16) 0.0615(19) -0.0005(16) 0.0211(17) 0.0003(14)
C68 0.0550(17) 0.0435(16) 0.0431(15) 0.0019(14) 0.0166(13) 0.0002(13)
C69 0.0322(14) 0.0450(16) 0.0288(13) -0.0010(12) 0.0043(11) -0.0032(11)
N71 0.0307(12) 0.0336(12) 0.0227(11) -0.0028(9) 0.0065(9) -0.0005(9)
C70 0.0288(13) 0.0289(13) 0.0190(12) 0.0008(10) 0.0015(9) -0.0006(10)
C71 0.0290(13) 0.0328(14) 0.0200(12) -0.0005(11) 0.0053(10) -0.0027(10)
C72 0.0484(16) 0.0342(15) 0.0334(14) -0.0048(12) 0.0182(12) 0.0020(11)
C77 0.0626(18) 0.0290(14) 0.0421(15) 0.0017(13) 0.0203(14) -0.0002(12)
C78 0.0435(15) 0.0391(15) 0.0282(13) 0.0084(12) 0.0126(11) -0.0009(11)

loop_
_atom_type_symbol
_atom_type_description
_atom_type_scat_dispersion_real
_atom_type_scat_dispersion_imag
_atom_type_scat_source
C C 0.0033 0.0016 'International Tables Vol C Tables 4.2.6.8 and 6.1.1.4'
H H 0.0000 0.0000 'International Tables Vol C Tables 4.2.6.8 and 6.1.1.4'
N N 0.0061 0.0033 'International Tables Vol C Tables 4.2.6.8 and 6.1.1.4'
O O 0.0106 0.0060 'International Tables Vol C Tables 4.2.6.8 and 6.1.1.4'
P P 0.1023 0.0942 'International Tables Vol C Tables 4.2.6.8 and 6.1.1.4'

loop_
_geom_angle_atom_site_label_1
_geom_angle_atom_site_label_2
_geom_angle_atom_site_label_3
_geom_angle_site_symmetry_1
_geom_angle_site_symmetry_3
_geom_angle
O11 P11 O12 . . 117.59(9)
O11 P11 O13 . . 110.84(9)
O12 P11 O13 . . 106.79(9)
O11 P11 C13 . . 107.57(9)
O12 P11 C13 . . 107.49(9)
O13 P11 C13 . . 105.94(9)
P11 O13 H13O . . 115.3(17)
C12 N11 C16 . . 117.0(2)
N11 C16 C15 . . 123.9(2)
N11 C16 H16 . . 118.1
C15 C16 H16 . . 118.1
C16 C15 C14 . . 118.0(2)
C16 C15 C17 . . 119.4(2)
C14 C15 C17 . . 122.6(2)
C15 C14 C13 . . 119.3(2)
C15 C14 H14 . . 120.3
C13 C14 H14 . . 120.3
C12 C13 C14 . . 118.5(2)
C12 C13 P11 . . 120.27(17)
C14 C13 P11 . . 121.22(17)
N11 C12 C13 . . 123.3(2)
N11 C12 H12 . . 118.4
C13 C12 H12 . . 118.4
O14 C17 O15 . . 123.3(2)
O14 C17 C15 . . 123.2(2)
O15 C17 C15 . . 113.6(2)
C17 O15 H15O . . 112.3(17)
O21 P21 O22 . . 115.65(9)
O21 P21 O23 . . 112.42(9)
O22 P21 O23 . . 105.84(9)
O21 P21 C23 . . 106.91(10)
O22 P21 C23 . . 109.08(10)
O23 P21 C23 . . 106.58(10)
P21 O23 H23O . . 118.3(17)
C26 N21 C22 . . 116.7(2)
N21 C26 C25 . . 125.4(3)
N21 C26 H26 . . 117.3
C25 C26 H26 . . 117.3
C26 C25 C24 . . 116.9(3)
C26 C25 C27 . . 121.4(3)
C24 C25 C27 . . 121.7(2)
C25 C24 C23 . . 120.1(2)
C25 C24 H24 . . 119.9
C23 C24 H24 . . 119.9
C22 C23 C24 . . 118.4(2)
C22 C23 P21 . . 120.85(19)
C24 C23 P21 . . 120.75(18)
N21 C22 C23 . . 122.4(2)
N21 C22 H22 . . 118.8
C23 C22 H22 . . 118.8
O24 C27 O25 . . 124.2(3)
O24 C27 C25 . . 122.8(3)
O25 C27 C25 . . 113.0(2)
C27 O25 H25O . . 102.4(17)
O31 P31 O32 . . 118.72(9)
O31 P31 O33 . . 111.03(9)
O32 P31 O33 . . 104.76(9)
O31 P31 C33 . . 107.41(9)
O32 P31 C33 . . 109.13(9)
O33 P31 C33 . . 104.96(10)
P31 O33 H33O . . 114.9(17)
C32 N31 C36 . . 117.1(2)
N31 C36 C35 . . 124.1(2)
N31 C36 H36 . . 117.9
C35 C36 H36 . . 117.9
C34 C35 C36 . . 117.5(2)
C34 C35 C37 . . 122.1(2)
C36 C35 C37 . . 120.4(2)
C35 C34 C33 . . 120.2(2)
C35 C34 H34 . . 119.9
C33 C34 H34 . . 119.9
C34 C33 C32 . . 117.5(2)
C34 C33 P31 . . 120.93(17)
C32 C33 P31 . . 121.40(17)
N31 C32 C33 . . 123.6(2)
N31 C32 H32 . . 118.2
C33 C32 H32 . . 118.2
O34 C37 O35 . . 123.4(2)
O34 C37 C35 . . 123.4(2)
O35 C37 C35 . . 113.1(2)
C37 O35 H35O . . 109.4(19)
O41 P41 O42 . . 116.98(9)
O41 P41 O43 . . 108.12(9)
O42 P41 O43 . . 110.71(9)
O41 P41 C43 . . 109.15(10)
O42 P41 C43 . . 107.04(9)
O43 P41 C43 . . 104.06(10)
P41 O43 H43O . . 111.1(17)
C42 N41 C46 . . 116.9(2)
N41 C46 C45 . . 124.8(2)
N41 C46 H46 . . 117.6
C45 C46 H46 . . 117.6
C46 C45 C44 . . 117.5(2)
C46 C45 C47 . . 120.5(2)
C44 C45 C47 . . 122.0(2)
C45 C44 C43 . . 119.9(2)
C45 C44 H44 . . 120.1
C43 C44 H44 . . 120.1
C44 C43 C42 . . 117.8(2)
C44 C43 P41 . . 121.76(17)
C42 C43 P41 . . 120.45(18)
N41 C42 C43 . . 123.2(2)
N41 C42 H42 . . 118.4
C43 C42 H42 . . 118.4
O44 C47 O45 . . 124.2(2)
O44 C47 C45 . . 122.5(2)
O45 C47 C45 . . 113.4(2)
C47 O45 H45O . . 109.4(17)
C51 N51 H51A . . 113.0(14)
C51 N51 H51B . . 117.0(16)
H51A N51 H51B . . 101(2)
C51 N51 H51C . . 113.7(13)
H51A N51 H51C . . 107.0(18)
H51B N51 H51C . . 104(2)
C59 C50 C51 . . 117.5(2)
C59 C50 C58 . . 119.1(2)
C51 C50 C58 . . 123.4(2)
C52 C51 C50 . . 121.9(2)
C52 C51 N51 . . 119.1(2)
C50 C51 N51 . . 118.9(2)
C51 C52 C53 . . 120.2(2)
C51 C52 H52 . . 119.9
C53 C52 H52 . . 119.9
C54 C53 C52 . . 120.4(2)
C54 C53 H53 . . 119.8
C52 C53 H53 . . 119.8
C53 C54 C59 . . 120.9(2)
C53 C54 H54 . . 119.6
C59 C54 H54 . . 119.6
C56 C55 C59 . . 122.3(2)
C56 C55 N52 . . 119.0(2)
C59 C55 N52 . . 118.7(2)
C55 C56 C57 . . 120.0(2)
C55 C56 H56 . . 120.0
C57 C56 H56 . . 120.0
C58 C57 C56 . . 120.3(2)
C58 C57 H57 . . 119.9
C56 C57 H57 . . 119.9
C57 C58 C50 . . 120.8(2)
C57 C58 H58 . . 119.6
C50 C58 H58 . . 119.6
C55 N52 H52A . . 113.2(15)
C55 N52 H52B . . 113.2(15)
H52A N52 H52B . . 108(2)
C55 N52 H52C . . 116.9(16)
H52A N52 H52C . . 103(2)
H52B N52 H52C . . 102(2)
C55 C59 C50 . . 117.5(2)
C55 C59 C54 . . 123.4(2)
C50 C59 C54 . . 119.1(2)
C61 N61 H61A . . 112.0(15)
C61 N61 H61B . . 112.8(16)
H61A N61 H61B . . 104(2)
C61 N61 H61C . . 112.4(14)
H61A N61 H61C . . 102.0(19)
H61B N61 H61C . . 113(2)
C65 N62 H62A . . 106.5(16)
C65 N62 H62B . . 117.0(15)
H62A N62 H62B . . 128(2)
C68 C60 C61 . . 123.9(2)
C68 C60 C69 . . 119.5(2)
C61 C60 C69 . . 116.6(2)
C62 C61 C60 . . 123.0(2)
C62 C61 N61 . . 119.7(2)
C60 C61 N61 . . 117.3(2)
C61 C62 C63 . . 119.9(2)
C61 C62 H62 . . 120.1
C63 C62 H62 . . 120.1
C64 C63 C62 . . 120.0(2)
C64 C63 H63 . . 120.0
C62 C63 H63 . . 120.0
C63 C64 C69 . . 121.8(2)
C63 C64 H64 . . 119.1
C69 C64 H64 . . 119.1
C66 C65 N62 . . 120.6(2)
C66 C65 C69 . . 120.6(2)
N62 C65 C69 . . 118.5(2)
C65 C66 C67 . . 120.5(2)
C65 C66 H66 . . 119.7
C67 C66 H66 . . 119.7
C68 C67 C66 . . 120.9(3)
C68 C67 H67 . . 119.5
C66 C67 H67 . . 119.5
C67 C68 C60 . . 120.0(2)
C67 C68 H68 . . 120.0
C60 C68 H68 . . 120.0
C64 C69 C65 . . 122.9(2)
C64 C69 C60 . . 118.7(2)
C65 C69 C60 . . 118.4(2)
C71 N71 H71A . . 109.5(13)
C71 N71 H71B . . 110.6(13)
H71A N71 H71B . . 111.0(19)
C71 N71 H71C . . 112.5(13)
H71A N71 H71C . . 100.7(18)
H71B N71 H71C . . 112.2(19)
C78 C70 C71 . . 123.36(19)
C78 C70 C70 . 3_766 118.9(2)
C71 C70 C70 . 3_766 117.7(2)
C72 C71 C70 . . 122.1(2)
C72 C71 N71 . . 119.6(2)
C70 C71 N71 . . 118.22(19)
C71 C72 C77 . 3_766 119.9(2)
C71 C72 H72 . . 120.1
C77 C72 H72 3_766 . 120.1
C78 C77 C72 . 3_766 120.5(2)
C78 C77 H77 . . 119.7
C72 C77 H77 3_766 . 119.7
C77 C78 C70 . . 120.8(2)
C77 C78 H78 . . 119.6
C70 C78 H78 . . 119.6

loop_
_geom_bond_atom_site_label_1
_geom_bond_atom_site_label_2
_geom_bond_site_symmetry_2
_geom_bond_distance
P11 O11 . 1.4953(15)
P11 O12 . 1.5184(14)
P11 O13 . 1.5401(16)
P11 C13 . 1.804(2)
O13 H13O . 0.834(5)
N11 C12 . 1.342(3)
N11 C16 . 1.352(3)
C16 C15 . 1.386(3)
C16 H16 . 0.9300
C15 C14 . 1.387(3)
C15 C17 . 1.503(3)
C14 C13 . 1.394(3)
C14 H14 . 0.9300
C13 C12 . 1.389(3)
C12 H12 . 0.9300
C17 O14 . 1.197(3)
C17 O15 . 1.332(3)
O15 H15O . 0.94(3)
P21 O21 . 1.4988(15)
P21 O22 . 1.5044(14)
P21 O23 . 1.5373(16)
P21 C23 . 1.793(2)
O23 H23O . 0.87(2)
N21 C26 . 1.346(3)
N21 C22 . 1.362(3)
C26 C25 . 1.370(3)
C26 H26 . 0.9300
C25 C24 . 1.385(3)
C25 C27 . 1.525(4)
C24 C23 . 1.400(3)
C24 H24 . 0.9300
C23 C22 . 1.384(3)
C22 H22 . 0.9300
C27 O24 . 1.174(3)
C27 O25 . 1.352(3)
O25 H25O . 1.00(3)
P31 O31 . 1.5037(14)
P31 O32 . 1.5147(14)
P31 O33 . 1.5476(16)
P31 C33 . 1.801(2)
O33 H33O . 0.837(5)
N31 C32 . 1.338(3)
N31 C36 . 1.350(3)
C36 C35 . 1.388(3)
C36 H36 . 0.9300
C35 C34 . 1.383(3)
C35 C37 . 1.506(3)
C34 C33 . 1.396(3)
C34 H34 . 0.9300
C33 C32 . 1.399(3)
C32 H32 . 0.9300
C37 O34 . 1.189(3)
C37 O35 . 1.329(3)
O35 H35O . 0.88(3)
P41 O41 . 1.4900(15)
P41 O42 . 1.4996(14)
P41 O43 . 1.5700(16)
P41 C43 . 1.807(2)
O43 H43O . 0.836(5)
N41 C42 . 1.344(3)
N41 C46 . 1.348(3)
C46 C45 . 1.369(3)
C46 H46 . 0.9300
C45 C44 . 1.390(3)
C45 C47 . 1.520(3)
C44 C43 . 1.394(3)
C44 H44 . 0.9300
C43 C42 . 1.394(3)
C42 H42 . 0.9300
C47 O44 . 1.183(3)
C47 O45 . 1.342(3)
O45 H45O . 0.97(3)
N51 C51 . 1.459(3)
N51 H51A . 0.94(2)
N51 H51B . 0.85(2)
N51 H51C . 0.95(2)
C50 C59 . 1.411(3)
C50 C51 . 1.415(3)
C50 C58 . 1.416(3)
C51 C52 . 1.354(3)
C52 C53 . 1.387(3)
C52 H52 . 0.9300
C53 C54 . 1.353(3)
C53 H53 . 0.9300
C54 C59 . 1.418(3)
C54 H54 . 0.9300
C55 C56 . 1.350(3)
C55 C59 . 1.410(3)
C55 N52 . 1.465(3)
C56 C57 . 1.392(3)
C56 H56 . 0.9300
C57 C58 . 1.358(3)
C57 H57 . 0.9300
C58 H58 . 0.9300
N52 H52A . 0.93(2)
N52 H52B . 0.92(2)
N52 H52C . 0.877(5)
N61 C61 . 1.441(3)
N61 H61A . 0.91(2)
N61 H61B . 0.86(2)
N61 H61C . 0.94(2)
N62 C65 . 1.402(3)
N62 H62A . 0.96(2)
N62 H62B . 0.98(2)
C60 C68 . 1.405(3)
C60 C61 . 1.412(3)
C60 C69 . 1.425(3)
C61 C62 . 1.346(3)
C62 C63 . 1.390(3)
C62 H62 . 0.9300
C63 C64 . 1.351(3)
C63 H63 . 0.9300
C64 C69 . 1.410(3)
C64 H64 . 0.9300
C65 C66 . 1.362(3)
C65 C69 . 1.422(3)
C66 C67 . 1.396(3)
C66 H66 . 0.9300
C67 C68 . 1.373(3)
C67 H67 . 0.9300
C68 H68 . 0.9300
N71 C71 . 1.461(3)
N71 H71A . 0.92(2)
N71 H71B . 0.92(2)
N71 H71C . 0.91(2)
C70 C78 . 1.412(3)
C70 C71 . 1.415(3)
C70 C70 3_766 1.422(4)
C71 C72 . 1.350(3)
C72 C77 3_766 1.397(3)
C72 H72 . 0.9300
C77 C78 . 1.365(3)
C77 C72 3_766 1.397(3)
C77 H77 . 0.9300
C78 H78 . 0.9300

loop_
_geom_hbond_atom_site_label_D
_geom_hbond_atom_site_label_H
_geom_hbond_atom_site_label_A
_geom_hbond_site_symmetry_A
_geom_hbond_distance_DH
_geom_hbond_distance_HA
_geom_hbond_distance_DA
_geom_hbond_angle_DHA
_geom_hbond_publ_flag
N51 H51A O32 3_666 0.94(2) 1.90(2) 2.835(2) 172(2) y
N51 H51B O11 . 0.85(2) 2.00(2) 2.795(3) 156(2) y
N51 H51C O21 . 0.95(2) 1.75(2) 2.681(2) 167(2) y
N52 H52A O43 1_554 0.93(2) 1.90(2) 2.816(3) 169(2) y
N52 H52B O11 3_665 0.92(2) 1.83(2) 2.705(3) 157(2) y
N52 H52C N62 . 0.877(5) 2.064(12) 2.878(3) 154(2) y
N71 H71A O12 3_666 0.92(2) 1.89(2) 2.801(2) 174.1(19) y
N71 H71B O31 . 0.92(2) 1.89(2) 2.744(2) 154.3(19) y
N71 H71C O42 . 0.91(2) 1.77(2) 2.677(2) 171.7(19) y
N61 H61A O22 3_666 0.91(2) 1.87(2) 2.784(3) 177(2) y
N61 H61B O21 . 0.86(2) 1.97(2) 2.830(3) 173(2) y
N61 H61C O31 . 0.94(2) 1.84(2) 2.766(3) 168(2) y
N62 H62A O13 1_655 0.96(2) 2.15(3) 2.894(3) 133(2) y
N62 H62B O42 3_766 0.98(2) 2.10(3) 3.059(3) 167(2) y
O13 H13O O41 1_454 0.834(5) 1.669(6) 2.502(2) 176(3) y
O15 H15O N11 4_575 0.94(3) 1.81(3) 2.748(3) 174(3) y
O23 H23O O12 . 0.87(2) 1.64(2) 2.489(2) 167(3) y
O25 H25O N21 4_575 1.00(3) 1.72(3) 2.697(3) 162(3) y
O33 H33O O22 . 0.837(5) 1.709(7) 2.540(2) 171(3) y
O35 H35O N31 4_575 0.88(3) 1.86(3) 2.725(2) 170(3) y
O43 H43O O32 . 0.836(5) 1.714(7) 2.539(2) 168(2) y
O45 H45O N41 4_575 0.97(3) 1.76(3) 2.715(2) 172(3) y
